data_7206652
loop_
_publ_author_name
'Li, Xin-Zhi'
'Zhou, Xiao-Ping'
'Li, Dan'
'Yin, Ye-Gao'

_publ_section_title
;
 Controlling interpenetration in CuCN coordination polymers by size of the
 pendant substituents of terpyridine ligands
;
_journal_issue 22
_journal_name_full CrystEngComm
_journal_page_first 6759
_journal_paper_doi 10.1039/c1ce05565h
_journal_volume 13
_journal_year 2011
_chemical_formula_sum 'C72 H51 Cu6 N15'
_chemical_formula_weight 1507.53
_chemical_name_systematic
;
?
;
_space_group_IT_number 15
_symmetry_cell_setting monoclinic
_symmetry_space_group_name_Hall '-C 2yc'
_symmetry_space_group_name_H-M 'C 1 2/c 1'
_atom_sites_solution_hydrogens geom
_atom_sites_solution_primary direct
_atom_sites_solution_secondary difmap
_audit_creation_method SHELXL-97
_cell_angle_alpha 90.00
_cell_angle_beta 109.1680(10)
_cell_angle_gamma 90.00
_cell_formula_units_Z 4
_cell_length_a 22.4693(15)
_cell_length_b 14.3685(9)
_cell_length_c 21.7069(16)
_cell_measurement_temperature 298(2)
_cell_volume 6619.5(8)
_computing_cell_refinement 'SAINT-PLUS, Ver. 6.0, 1997'
_computing_data_collection 'SMART, 1998.'
_computing_data_reduction 'SAINT-PLUS, Ver. 6.0, 1997'
_computing_molecular_graphics 'XP, Ver. 6.10, Bruker AXS Inc., 2000.'
_computing_publication_material 'SHELXTL-Bruker AXS Inc., 1998.'
_computing_structure_refinement 'SHELXL-97 (Sheldrick, 1997)'
_computing_structure_solution 'SHELXS-97 (Sheldrick, 1990)'
_diffrn_ambient_temperature 298(2)
_diffrn_measured_fraction_theta_full 0.999
_diffrn_measured_fraction_theta_max 0.999
_diffrn_measurement_device_type 'Bruker Apex CCD'
_diffrn_measurement_method '\w scan'
_diffrn_radiation_monochromator graphite
_diffrn_radiation_source 'fine-focus sealed tube'
_diffrn_radiation_type MoK\a
_diffrn_radiation_wavelength 0.71073
_diffrn_reflns_av_R_equivalents 0.0394
_diffrn_reflns_av_sigmaI/netI 0.0501
_diffrn_reflns_limit_h_max 22
_diffrn_reflns_limit_h_min -26
_diffrn_reflns_limit_k_max 13
_diffrn_reflns_limit_k_min -17
_diffrn_reflns_limit_l_max 25
_diffrn_reflns_limit_l_min -25
_diffrn_reflns_number 17070
_diffrn_reflns_theta_full 25.00
_diffrn_reflns_theta_max 25.00
_diffrn_reflns_theta_min 1.71
_exptl_absorpt_coefficient_mu 1.948
_exptl_absorpt_correction_T_max 0.754
_exptl_absorpt_correction_T_min 0.672
_exptl_absorpt_correction_type multi-scan
_exptl_absorpt_process_details 'Bruker SADABS'
_exptl_crystal_colour yellow
_exptl_crystal_density_diffrn 1.513
_exptl_crystal_density_method 'not measured'
_exptl_crystal_description block
_exptl_crystal_F_000 3048
_exptl_crystal_size_max 0.24
_exptl_crystal_size_mid 0.21
_exptl_crystal_size_min 0.17
_refine_diff_density_max 0.434
_refine_diff_density_min -0.234
_refine_diff_density_rms 0.066
_refine_ls_extinction_method none
_refine_ls_goodness_of_fit_ref 1.006
_refine_ls_hydrogen_treatment constr
_refine_ls_matrix_type full
_refine_ls_number_parameters 422
_refine_ls_number_reflns 5812
_refine_ls_number_restraints 0
_refine_ls_restrained_S_all 1.006
_refine_ls_R_factor_all 0.0887
_refine_ls_R_factor_gt 0.0473
_refine_ls_shift/su_max 0.001
_refine_ls_shift/su_mean 0.000
_refine_ls_structure_factor_coef Fsqd
_refine_ls_weighting_details 'calc w=1/[\s^2^(Fo^2^)+(0.0467P)^2^+0.0000P] where P=(Fo^2^+2Fc^2^)/3'
_refine_ls_weighting_scheme calc
_refine_ls_wR_factor_gt 0.0930
_refine_ls_wR_factor_ref 0.1099
_reflns_number_gt 3567
_reflns_number_total 5812
_reflns_threshold_expression >2sigma(I)
_cod_data_source_file c1ce05565h.txt
_cod_data_source_block 1
_cod_original_sg_symbol_H-M C2/c
_cod_database_code 7206652

loop_
_symmetry_equiv_pos_as_xyz
'x, y, z'
'-x, y, -z+1/2'
'x+1/2, y+1/2, z'
'-x+1/2, y+1/2, -z+1/2'
'-x, -y, -z'
'x, -y, z-1/2'
'-x+1/2, -y+1/2, -z'
'x+1/2, -y+1/2, z-1/2'

loop_
_atom_site_label
_atom_site_type_symbol
_atom_site_fract_x
_atom_site_fract_y
_atom_site_fract_z
_atom_site_U_iso_or_equiv
_atom_site_adp_type
_atom_site_occupancy
_atom_site_symmetry_multiplicity
_atom_site_calc_flag
_atom_site_refinement_flags
Cu1 Cu -0.20977(2) 0.65862(4) -0.05644(3) 0.06049(19) Uani 1 1 d .
Cu2 Cu 0.00382(2) 0.59971(4) 0.08836(3) 0.05772(18) Uani 1 1 d .
Cu3 Cu 0.21354(3) 0.66032(4) 0.23924(3) 0.0667(2) Uani 1 1 d .
C1 C -0.07896(18) 0.6233(3) 0.04109(19) 0.0429(10) Uani 1 1 d .
C2 C 0.13667(18) 0.6487(3) 0.1742(2) 0.0472(11) Uani 1 1 d .
C3 C 0.24638(19) 0.7228(3) 0.3185(2) 0.0620(13) Uani 1 1 d .
C4 C 0.3095(2) -0.1911(4) 0.0951(3) 0.109(2) Uani 1 1 d .
H4A H 0.3008 -0.2566 0.0935 0.163 Uiso 1 1 calc R
H4B H 0.3440 -0.1772 0.1339 0.163 Uiso 1 1 calc R
H4C H 0.3204 -0.1734 0.0575 0.163 Uiso 1 1 calc R
C5 C 0.2524(2) -0.1382(4) 0.0959(3) 0.0755(15) Uani 1 1 d .
C6 C 0.1975(2) -0.1837(3) 0.0926(3) 0.0829(16) Uani 1 1 d .
H6 H 0.1968 -0.2484 0.0915 0.099 Uiso 1 1 calc R
C7 C 0.1436(2) -0.1367(3) 0.0911(2) 0.0693(14) Uani 1 1 d .
H7 H 0.1074 -0.1702 0.0884 0.083 Uiso 1 1 calc R
C8 C 0.14231(19) -0.0409(3) 0.09336(18) 0.0486(10) Uani 1 1 d .
C9 C 0.1979(2) 0.0046(3) 0.0978(2) 0.0678(14) Uani 1 1 d .
H9 H 0.1991 0.0693 0.1001 0.081 Uiso 1 1 calc R
C10 C 0.2508(2) -0.0425(4) 0.0989(3) 0.0810(16) Uani 1 1 d .
H10 H 0.2871 -0.0090 0.1019 0.097 Uiso 1 1 calc R
C11 C 0.08442(18) 0.0117(3) 0.08968(18) 0.0453(10) Uani 1 1 d .
C12 C 0.02819(19) -0.0325(3) 0.08603(18) 0.0488(10) Uani 1 1 d .
H12 H 0.0267 -0.0972 0.0868 0.059 Uiso 1 1 calc R
C13 C -0.02558(18) 0.0182(3) 0.08130(17) 0.0445(10) Uani 1 1 d .
C14 C 0.02753(19) 0.1554(3) 0.08481(19) 0.0471(10) Uani 1 1 d .
C15 C 0.08227(18) 0.1087(3) 0.08898(18) 0.0485(10) Uani 1 1 d .
H15 H 0.1183 0.1424 0.0913 0.058 Uiso 1 1 calc R
C16 C -0.08725(19) -0.0255(3) 0.07594(18) 0.0454(10) Uani 1 1 d .
C17 C -0.0975(2) -0.1202(3) 0.0750(2) 0.0561(12) Uani 1 1 d .
H17 H -0.0644 -0.1611 0.0785 0.067 Uiso 1 1 calc R
C18 C -0.1560(2) -0.1542(3) 0.0689(2) 0.0576(12) Uani 1 1 d .
H18 H -0.1611 -0.2184 0.0694 0.069 Uiso 1 1 calc R
C19 C -0.1963(2) -0.0091(3) 0.0634(2) 0.0633(13) Uani 1 1 d .
H19 H -0.2302 0.0304 0.0591 0.076 Uiso 1 1 calc R
C20 C -0.1387(2) 0.0298(3) 0.0706(2) 0.0576(12) Uani 1 1 d .
H20 H -0.1344 0.0942 0.0720 0.069 Uiso 1 1 calc R
C21 C 0.02358(19) 0.2592(3) 0.0842(2) 0.0476(10) Uani 1 1 d .
C22 C -0.03186(19) 0.3041(3) 0.0510(2) 0.0562(11) Uani 1 1 d .
H22 H -0.0673 0.2697 0.0282 0.067 Uiso 1 1 calc R
C23 C -0.03491(19) 0.3994(3) 0.0514(2) 0.0595(12) Uani 1 1 d .
H23 H -0.0725 0.4280 0.0274 0.071 Uiso 1 1 calc R
C24 C 0.06693(19) 0.4093(3) 0.1169(2) 0.0538(11) Uani 1 1 d .
H24 H 0.1014 0.4451 0.1403 0.065 Uiso 1 1 calc R
C25 C 0.07404(19) 0.3149(3) 0.1176(2) 0.0518(11) Uani 1 1 d .
H25 H 0.1127 0.2881 0.1406 0.062 Uiso 1 1 calc R
C26 C 0.3428(2) 0.6163(3) 0.2379(2) 0.0667(13) Uani 1 1 d .
H26 H 0.3469 0.6808 0.2404 0.080 Uiso 1 1 calc R
C27 C 0.3956(2) 0.5645(3) 0.2430(2) 0.0621(12) Uani 1 1 d .
H27 H 0.4339 0.5938 0.2482 0.075 Uiso 1 1 calc R
C28 C 0.39155(19) 0.4687(3) 0.24047(19) 0.0495(11) Uani 1 1 d .
C29 C 0.3335(2) 0.4311(3) 0.2334(2) 0.0663(13) Uani 1 1 d .
H29 H 0.3285 0.3669 0.2328 0.080 Uiso 1 1 calc R
C30 C 0.2827(2) 0.4887(4) 0.2272(2) 0.0745(15) Uani 1 1 d .
H30 H 0.2437 0.4613 0.2209 0.089 Uiso 1 1 calc R
C31 C 0.44749(19) 0.4110(3) 0.24570(19) 0.0499(11) Uani 1 1 d .
C32 C 0.4465(2) 0.3142(3) 0.2465(2) 0.0550(11) Uani 1 1 d .
H32 H 0.4095 0.2835 0.2446 0.066 Uiso 1 1 calc R
C33 C 0.5000 0.2627(4) 0.2500 0.0546(16) Uani 1 2 d S
C34 C 0.5000 0.1599(4) 0.2500 0.0527(16) Uani 1 2 d S
C35 C 0.5515(2) 0.1102(3) 0.2876(2) 0.0667(13) Uani 1 1 d .
H35 H 0.5871 0.1418 0.3135 0.080 Uiso 1 1 calc R
C36 C 0.5509(2) 0.0142(3) 0.2875(2) 0.0753(15) Uani 1 1 d .
H36 H 0.5863 -0.0176 0.3136 0.090 Uiso 1 1 calc R
C37 C 0.5000 -0.0360(5) 0.2500 0.0679(19) Uani 1 2 d S
C38 C 0.5000 -0.1408(5) 0.2500 0.094(3) Uani 1 2 d S
H38A H 0.4607 -0.1631 0.2205 0.142 Uiso 0.50 1 calc PR
H38B H 0.5053 -0.1631 0.2932 0.142 Uiso 0.50 1 calc PR
H38C H 0.5340 -0.1631 0.2363 0.142 Uiso 0.50 1 calc PR
N1 N -0.1288(2) 0.6329(3) 0.0073(2) 0.0762(12) Uani 1 1 d .
N2 N 0.0870(2) 0.6389(2) 0.1389(2) 0.0707(11) Uani 1 1 d .
N3 N 0.26547(17) 0.7609(3) 0.3678(2) 0.0790(12) Uani 1 1 d .
N4 N -0.20621(16) -0.1005(2) 0.06209(17) 0.0544(9) Uani 1 1 d .
N5 N -0.02605(16) 0.1110(2) 0.08083(15) 0.0491(9) Uani 1 1 d .
N6 N 0.01337(15) 0.4531(2) 0.08457(16) 0.0530(9) Uani 1 1 d .
N7 N 0.28636(17) 0.5800(3) 0.22966(18) 0.0645(11) Uani 1 1 d .
N8 N 0.5000 0.4587(3) 0.2500 0.0481(12) Uani 1 2 d S

loop_
_atom_site_aniso_label
_atom_site_aniso_U_11
_atom_site_aniso_U_22
_atom_site_aniso_U_33
_atom_site_aniso_U_23
_atom_site_aniso_U_13
_atom_site_aniso_U_12
Cu1 0.0389(3) 0.0630(4) 0.0706(4) 0.0023(3) 0.0058(3) -0.0018(3)
Cu2 0.0436(3) 0.0577(4) 0.0623(4) -0.0005(3) 0.0044(3) 0.0037(3)
Cu3 0.0466(3) 0.0657(4) 0.0778(4) -0.0092(3) 0.0069(3) 0.0003(3)
C1 0.022(2) 0.049(3) 0.044(3) 0.0044(19) -0.0074(19) 0.0097(18)
C2 0.028(2) 0.053(3) 0.050(3) -0.014(2) -0.002(2) -0.005(2)
C3 0.040(3) 0.056(3) 0.073(3) -0.022(3) -0.006(2) 0.013(2)
C4 0.061(4) 0.098(5) 0.171(6) 0.005(4) 0.042(4) 0.016(3)
C5 0.053(3) 0.076(4) 0.097(4) 0.007(3) 0.023(3) 0.012(3)
C6 0.072(4) 0.058(3) 0.128(5) 0.002(3) 0.045(4) 0.012(3)
C7 0.057(3) 0.051(3) 0.109(4) 0.004(3) 0.040(3) -0.001(2)
C8 0.047(3) 0.051(3) 0.046(3) 0.002(2) 0.013(2) 0.001(2)
C9 0.045(3) 0.052(3) 0.102(4) -0.009(3) 0.019(3) -0.004(2)
C10 0.046(3) 0.076(4) 0.118(5) -0.005(3) 0.021(3) -0.003(3)
C11 0.043(2) 0.053(3) 0.038(2) -0.0021(19) 0.011(2) -0.003(2)
C12 0.049(3) 0.049(3) 0.049(3) -0.002(2) 0.018(2) -0.006(2)
C13 0.045(2) 0.047(3) 0.040(2) 0.0018(19) 0.012(2) -0.002(2)
C14 0.046(3) 0.046(3) 0.050(3) -0.002(2) 0.017(2) -0.006(2)
C15 0.038(2) 0.047(3) 0.058(3) -0.004(2) 0.013(2) -0.007(2)
C16 0.046(2) 0.048(3) 0.043(2) -0.001(2) 0.015(2) -0.003(2)
C17 0.045(3) 0.046(3) 0.079(3) 0.000(2) 0.023(2) -0.003(2)
C18 0.051(3) 0.048(3) 0.074(3) -0.001(2) 0.020(2) -0.005(2)
C19 0.049(3) 0.058(3) 0.086(4) 0.016(3) 0.026(3) 0.010(2)
C20 0.050(3) 0.046(3) 0.081(3) 0.005(2) 0.027(3) -0.003(2)
C21 0.044(3) 0.042(3) 0.061(3) 0.000(2) 0.023(2) -0.006(2)
C22 0.039(3) 0.052(3) 0.071(3) -0.005(2) 0.009(2) -0.010(2)
C23 0.041(3) 0.052(3) 0.076(3) -0.001(2) 0.006(2) 0.003(2)
C24 0.035(2) 0.049(3) 0.072(3) -0.002(2) 0.011(2) -0.004(2)
C25 0.038(2) 0.047(3) 0.069(3) 0.006(2) 0.016(2) 0.003(2)
C26 0.060(3) 0.055(3) 0.083(4) -0.011(3) 0.021(3) 0.000(3)
C27 0.049(3) 0.057(3) 0.080(3) -0.006(3) 0.020(3) -0.004(2)
C28 0.045(3) 0.056(3) 0.045(2) -0.010(2) 0.012(2) -0.005(2)
C29 0.054(3) 0.057(3) 0.085(4) -0.017(3) 0.019(3) -0.005(2)
C30 0.047(3) 0.072(4) 0.102(4) -0.031(3) 0.022(3) -0.012(3)
C31 0.053(3) 0.051(3) 0.048(3) -0.001(2) 0.021(2) 0.003(2)
C32 0.051(3) 0.059(3) 0.057(3) -0.003(2) 0.021(2) -0.005(2)
C33 0.063(4) 0.060(4) 0.046(4) 0.000 0.026(3) 0.000
C34 0.063(4) 0.043(4) 0.058(4) 0.000 0.028(4) 0.000
C35 0.074(4) 0.057(3) 0.069(3) 0.008(3) 0.024(3) 0.001(3)
C36 0.081(4) 0.060(4) 0.086(4) 0.015(3) 0.028(3) 0.013(3)
C37 0.091(6) 0.058(5) 0.068(5) 0.000 0.044(5) 0.000
C38 0.127(7) 0.072(6) 0.096(6) 0.000 0.053(6) 0.000
N1 0.092(3) 0.062(3) 0.083(3) 0.003(2) 0.040(3) -0.005(2)
N2 0.077(3) 0.052(3) 0.087(3) -0.002(2) 0.031(3) 0.004(2)
N3 0.046(2) 0.072(3) 0.109(4) -0.012(3) 0.013(2) 0.020(2)
N4 0.045(2) 0.050(2) 0.067(3) 0.0065(19) 0.0155(19) -0.0052(18)
N5 0.051(2) 0.049(2) 0.051(2) -0.0025(17) 0.0206(18) -0.0111(18)
N6 0.038(2) 0.049(2) 0.067(2) 0.0003(19) 0.0113(19) 0.0017(17)
N7 0.049(2) 0.065(3) 0.074(3) -0.024(2) 0.013(2) -0.001(2)
N8 0.043(3) 0.053(3) 0.047(3) 0.000 0.014(2) 0.000

loop_
_atom_type_symbol
_atom_type_description
_atom_type_scat_dispersion_real
_atom_type_scat_dispersion_imag
_atom_type_scat_source
C C 0.0033 0.0016 'International Tables Vol C Tables 4.2.6.8 and 6.1.1.4'
H H 0.0000 0.0000 'International Tables Vol C Tables 4.2.6.8 and 6.1.1.4'
N N 0.0061 0.0033 'International Tables Vol C Tables 4.2.6.8 and 6.1.1.4'
Cu Cu 0.3201 1.2651 'International Tables Vol C Tables 4.2.6.8 and 6.1.1.4'

loop_
_geom_angle_atom_site_label_1
_geom_angle_atom_site_label_2
_geom_angle_atom_site_label_3
_geom_angle
_geom_angle_site_symmetry_1
_geom_angle_site_symmetry_3
N1 Cu1 N3 131.70(15) . 8_465
N1 Cu1 N4 127.18(15) . 7_455
N3 Cu1 N4 101.09(15) 8_465 7_455
C1 Cu2 N2 152.22(17) . .
C1 Cu2 N6 104.96(16) . .
N2 Cu2 N6 102.82(14) . .
C2 Cu3 C3 137.50(17) . .
C2 Cu3 N7 116.45(16) . .
C3 Cu3 N7 105.96(16) . .
N1 C1 Cu2 173.3(4) . .
N2 C2 Cu3 173.1(4) . .
N3 C3 Cu3 178.5(5) . .
C5 C4 H4A 109.5 . .
C5 C4 H4B 109.5 . .
H4A C4 H4B 109.5 . .
C5 C4 H4C 109.5 . .
H4A C4 H4C 109.5 . .
H4B C4 H4C 109.5 . .
C10 C5 C6 116.1(5) . .
C10 C5 C4 122.9(5) . .
C6 C5 C4 121.0(5) . .
C5 C6 C7 122.2(5) . .
C5 C6 H6 118.9 . .
C7 C6 H6 118.9 . .
C8 C7 C6 121.2(4) . .
C8 C7 H7 119.4 . .
C6 C7 H7 119.4 . .
C7 C8 C9 116.4(4) . .
C7 C8 C11 122.4(4) . .
C9 C8 C11 121.2(4) . .
C10 C9 C8 122.0(4) . .
C10 C9 H9 119.0 . .
C8 C9 H9 119.0 . .
C9 C10 C5 122.0(5) . .
C9 C10 H10 119.0 . .
C5 C10 H10 119.0 . .
C15 C11 C12 115.4(4) . .
C15 C11 C8 122.4(4) . .
C12 C11 C8 122.2(4) . .
C13 C12 C11 121.1(4) . .
C13 C12 H12 119.5 . .
C11 C12 H12 119.5 . .
N5 C13 C12 122.1(4) . .
N5 C13 C16 114.6(4) . .
C12 C13 C16 123.3(4) . .
N5 C14 C15 122.5(4) . .
N5 C14 C21 115.1(4) . .
C15 C14 C21 122.4(4) . .
C14 C15 C11 120.9(4) . .
C14 C15 H15 119.5 . .
C11 C15 H15 119.5 . .
C20 C16 C17 115.9(4) . .
C20 C16 C13 119.8(4) . .
C17 C16 C13 124.2(4) . .
C18 C17 C16 120.2(4) . .
C18 C17 H17 119.9 . .
C16 C17 H17 119.9 . .
N4 C18 C17 123.7(4) . .
N4 C18 H18 118.1 . .
C17 C18 H18 118.1 . .
N4 C19 C20 123.4(4) . .
N4 C19 H19 118.3 . .
C20 C19 H19 118.3 . .
C19 C20 C16 120.7(4) . .
C19 C20 H20 119.7 . .
C16 C20 H20 119.7 . .
C22 C21 C25 116.6(4) . .
C22 C21 C14 120.9(4) . .
C25 C21 C14 122.5(4) . .
C23 C22 C21 120.2(4) . .
C23 C22 H22 119.9 . .
C21 C22 H22 119.9 . .
N6 C23 C22 123.2(4) . .
N6 C23 H23 118.4 . .
C22 C23 H23 118.4 . .
N6 C24 C25 123.8(4) . .
N6 C24 H24 118.1 . .
C25 C24 H24 118.1 . .
C24 C25 C21 119.8(4) . .
C24 C25 H25 120.1 . .
C21 C25 H25 120.1 . .
N7 C26 C27 124.0(4) . .
N7 C26 H26 118.0 . .
C27 C26 H26 118.0 . .
C26 C27 C28 119.5(4) . .
C26 C27 H27 120.2 . .
C28 C27 H27 120.2 . .
C29 C28 C27 116.5(4) . .
C29 C28 C31 122.7(4) . .
C27 C28 C31 120.9(4) . .
C28 C29 C30 120.0(4) . .
C28 C29 H29 120.0 . .
C30 C29 H29 120.0 . .
N7 C30 C29 123.7(4) . .
N7 C30 H30 118.1 . .
C29 C30 H30 118.1 . .
N8 C31 C32 121.8(4) . .
N8 C31 C28 115.2(4) . .
C32 C31 C28 123.0(4) . .
C31 C32 C33 121.0(4) . .
C31 C32 H32 119.5 . .
C33 C32 H32 119.5 . .
C32 C33 C32 115.7(6) . 2_655
C32 C33 C34 122.1(3) . .
C32 C33 C34 122.1(3) 2_655 .
C35 C34 C35 117.5(6) 2_655 .
C35 C34 C33 121.2(3) 2_655 .
C35 C34 C33 121.2(3) . .
C36 C35 C34 120.8(5) . .
C36 C35 H35 119.6 . .
C34 C35 H35 119.6 . .
C37 C36 C35 122.2(5) . .
C37 C36 H36 118.9 . .
C35 C36 H36 118.9 . .
C36 C37 C36 116.6(7) . 2_655
C36 C37 C38 121.7(3) . .
C36 C37 C38 121.7(3) 2_655 .
C37 C38 H38A 109.5 . .
C37 C38 H38B 109.5 . .
H38A C38 H38B 109.5 . .
C37 C38 H38C 109.5 . .
H38A C38 H38C 109.5 . .
H38B C38 H38C 109.5 . .
C1 N1 Cu1 173.2(4) . .
C2 N2 Cu2 168.7(4) . .
C3 N3 Cu1 171.1(4) . 8_566
C19 N4 C18 116.0(4) . .
C19 N4 Cu1 123.6(3) . 7_455
C18 N4 Cu1 120.3(3) . 7_455
C13 N5 C14 118.1(4) . .
C23 N6 C24 116.4(4) . .
C23 N6 Cu2 121.4(3) . .
C24 N6 Cu2 122.2(3) . .
C30 N7 C26 116.2(4) . .
C30 N7 Cu3 121.3(3) . .
C26 N7 Cu3 121.3(3) . .
C31 N8 C31 118.6(5) . 2_655

loop_
_geom_bond_atom_site_label_1
_geom_bond_atom_site_label_2
_geom_bond_distance
_geom_bond_site_symmetry_2
Cu1 N1 1.926(5) .
Cu1 N3 1.936(4) 8_465
Cu1 N4 2.031(3) 7_455
Cu2 C1 1.837(4) .
Cu2 N2 1.916(4) .
Cu2 N6 2.122(3) .
Cu3 C2 1.845(4) .
Cu3 C3 1.865(5) .
Cu3 N7 2.068(4) .
C1 N1 1.128(5) .
C2 N2 1.135(5) .
C3 N3 1.153(5) .
C4 C5 1.497(7) .
C4 H4A 0.9600 .
C4 H4B 0.9600 .
C4 H4C 0.9600 .
C5 C10 1.378(6) .
C5 C6 1.378(6) .
C6 C7 1.377(6) .
C6 H6 0.9300 .
C7 C8 1.379(6) .
C7 H7 0.9300 .
C8 C9 1.384(5) .
C8 C11 1.484(5) .
C9 C10 1.362(6) .
C9 H9 0.9300 .
C10 H10 0.9300 .
C11 C15 1.394(5) .
C11 C12 1.393(5) .
C12 C13 1.386(5) .
C12 H12 0.9300 .
C13 N5 1.333(5) .
C13 C16 1.491(5) .
C14 N5 1.340(5) .
C14 C15 1.378(5) .
C14 C21 1.493(5) .
C15 H15 0.9300 .
C16 C20 1.376(5) .
C16 C17 1.380(5) .
C17 C18 1.368(5) .
C17 H17 0.9300 .
C18 N4 1.335(5) .
C18 H18 0.9300 .
C19 N4 1.330(5) .
C19 C20 1.370(5) .
C19 H19 0.9300 .
C20 H20 0.9300 .
C21 C22 1.378(5) .
C21 C25 1.384(5) .
C22 C23 1.371(5) .
C22 H22 0.9300 .
C23 N6 1.333(5) .
C23 H23 0.9300 .
C24 N6 1.335(5) .
C24 C25 1.365(5) .
C24 H24 0.9300 .
C25 H25 0.9300 .
C26 N7 1.329(5) .
C26 C27 1.374(6) .
C26 H26 0.9300 .
C27 C28 1.379(5) .
C27 H27 0.9300 .
C28 C29 1.372(5) .
C28 C31 1.479(5) .
C29 C30 1.380(6) .
C29 H29 0.9300 .
C30 N7 1.315(5) .
C30 H30 0.9300 .
C31 N8 1.341(4) .
C31 C32 1.391(6) .
C32 C33 1.393(5) .
C32 H32 0.9300 .
C33 C32 1.393(5) 2_655
C33 C34 1.477(8) .
C34 C35 1.376(5) 2_655
C34 C35 1.376(5) .
C35 C36 1.380(6) .
C35 H35 0.9300 .
C36 C37 1.371(5) .
C36 H36 0.9300 .
C37 C36 1.371(5) 2_655
C37 C38 1.507(9) .
C38 H38A 0.9600 .
C38 H38B 0.9600 .
C38 H38C 0.9600 .
N3 Cu1 1.936(4) 8_566
N4 Cu1 2.031(3) 7_455
N8 C31 1.341(4) 2_655

loop_
_geom_torsion_atom_site_label_1
_geom_torsion_atom_site_label_2
_geom_torsion_atom_site_label_3
_geom_torsion_atom_site_label_4
_geom_torsion
_geom_torsion_site_symmetry_1
_geom_torsion_site_symmetry_4
N2 Cu2 C1 N1 126(3) . .
N6 Cu2 C1 N1 -53(4) . .
C3 Cu3 C2 N2 -55(3) . .
N7 Cu3 C2 N2 121(3) . .
C2 Cu3 C3 N3 41(18) . .
N7 Cu3 C3 N3 -135(18) . .
C10 C5 C6 C7 1.5(8) . .
C4 C5 C6 C7 -177.8(5) . .
C5 C6 C7 C8 -0.7(8) . .
C6 C7 C8 C9 -0.5(7) . .
C6 C7 C8 C11 178.1(4) . .
C7 C8 C9 C10 0.9(7) . .
C11 C8 C9 C10 -177.7(4) . .
C8 C9 C10 C5 -0.2(8) . .
C6 C5 C10 C9 -1.0(8) . .
C4 C5 C10 C9 178.2(5) . .
C7 C8 C11 C15 -177.0(4) . .
C9 C8 C11 C15 1.5(6) . .
C7 C8 C11 C12 2.4(6) . .
C9 C8 C11 C12 -179.1(4) . .
C15 C11 C12 C13 0.7(5) . .
C8 C11 C12 C13 -178.7(4) . .
C11 C12 C13 N5 -0.8(6) . .
C11 C12 C13 C16 178.8(3) . .
N5 C14 C15 C11 -0.5(6) . .
C21 C14 C15 C11 179.8(4) . .
C12 C11 C15 C14 -0.1(5) . .
C8 C11 C15 C14 179.3(4) . .
N5 C13 C16 C20 0.4(5) . .
C12 C13 C16 C20 -179.2(4) . .
N5 C13 C16 C17 179.5(4) . .
C12 C13 C16 C17 -0.2(6) . .
C20 C16 C17 C18 0.1(6) . .
C13 C16 C17 C18 -178.9(4) . .
C16 C17 C18 N4 1.6(7) . .
N4 C19 C20 C16 1.2(7) . .
C17 C16 C20 C19 -1.4(6) . .
C13 C16 C20 C19 177.7(4) . .
N5 C14 C21 C22 -30.6(6) . .
C15 C14 C21 C22 149.1(4) . .
N5 C14 C21 C25 147.7(4) . .
C15 C14 C21 C25 -32.6(6) . .
C25 C21 C22 C23 0.9(6) . .
C14 C21 C22 C23 179.3(4) . .
C21 C22 C23 N6 -2.1(7) . .
N6 C24 C25 C21 -0.9(6) . .
C22 C21 C25 C24 0.5(6) . .
C14 C21 C25 C24 -177.9(4) . .
N7 C26 C27 C28 -0.9(7) . .
C26 C27 C28 C29 -0.6(6) . .
C26 C27 C28 C31 179.9(4) . .
C27 C28 C29 C30 2.0(7) . .
C31 C28 C29 C30 -178.5(4) . .
C28 C29 C30 N7 -2.2(8) . .
C29 C28 C31 N8 177.7(4) . .
C27 C28 C31 N8 -2.8(5) . .
C29 C28 C31 C32 -2.6(6) . .
C27 C28 C31 C32 176.9(4) . .
N8 C31 C32 C33 -1.8(6) . .
C28 C31 C32 C33 178.5(3) . .
C31 C32 C33 C32 0.9(3) . 2_655
C31 C32 C33 C34 -179.1(3) . .
C32 C33 C34 C35 37.5(3) . 2_655
C32 C33 C34 C35 -142.5(3) 2_655 2_655
C32 C33 C34 C35 -142.5(3) . .
C32 C33 C34 C35 37.5(3) 2_655 .
C35 C34 C35 C36 -0.2(3) 2_655 .
C33 C34 C35 C36 179.8(3) . .
C34 C35 C36 C37 0.5(6) . .
C35 C36 C37 C36 -0.2(3) . 2_655
C35 C36 C37 C38 179.8(3) . .
Cu2 C1 N1 Cu1 -69(6) . .
N3 Cu1 N1 C1 -5(4) 8_465 .
N4 Cu1 N1 C1 173(3) 7_455 .
Cu3 C2 N2 Cu2 -46(5) . .
C1 Cu2 N2 C2 147.0(19) . .
N6 Cu2 N2 C2 -34(2) . .
Cu3 C3 N3 Cu1 -85(19) . 8_566
C20 C19 N4 C18 0.5(6) . .
C20 C19 N4 Cu1 176.5(3) . 7_455
C17 C18 N4 C19 -1.8(6) . .
C17 C18 N4 Cu1 -178.0(3) . 7_455
C12 C13 N5 C14 0.3(6) . .
C16 C13 N5 C14 -179.4(3) . .
C15 C14 N5 C13 0.3(6) . .
C21 C14 N5 C13 -179.9(3) . .
C22 C23 N6 C24 1.8(6) . .
C22 C23 N6 Cu2 -175.9(3) . .
C25 C24 N6 C23 -0.3(6) . .
C25 C24 N6 Cu2 177.4(3) . .
C1 Cu2 N6 C23 1.3(4) . .
N2 Cu2 N6 C23 -178.0(3) . .
C1 Cu2 N6 C24 -176.2(3) . .
N2 Cu2 N6 C24 4.5(3) . .
C29 C30 N7 C26 0.8(7) . .
C29 C30 N7 Cu3 -167.1(4) . .
C27 C26 N7 C30 0.8(7) . .
C27 C26 N7 Cu3 168.7(4) . .
C2 Cu3 N7 C30 -59.9(4) . .
C3 Cu3 N7 C30 117.2(4) . .
C2 Cu3 N7 C26 132.8(4) . .
C3 Cu3 N7 C26 -50.1(4) . .
C32 C31 N8 C31 0.9(3) . 2_655
C28 C31 N8 C31 -179.4(4) . 2_655
